data_7028302
loop_
_publ_author_name
'Cosham, Samuel D.'
'Hill, Michael S.'
'Johnson, Andrew L.'
'Molloy, Kieran C.'

_publ_section_title
;
 New organo- and amidozinc derivatives of primary amines.
;
_journal_issue 2
_journal_name_full 'Dalton transactions (Cambridge, England : 2003)'
_journal_page_first 859
_journal_page_last 864
_journal_paper_doi 10.1039/c3dt52602j
_journal_volume 43
_journal_year 2014
_chemical_formula_sum 'C41.5 H42 N2 Si2 Zn2'
_chemical_formula_weight 755.69
_chemical_name_systematic
;
 ?
;
_space_group_IT_number 9
_symmetry_cell_setting monoclinic
_symmetry_space_group_name_Hall 'C -2yc'
_symmetry_space_group_name_H-M 'C 1 c 1'
_atom_sites_solution_hydrogens geom
_atom_sites_solution_primary direct
_atom_sites_solution_secondary difmap
_audit_creation_method SHELXL-97
_cell_angle_alpha 90.00
_cell_angle_beta 110.2770(10)
_cell_angle_gamma 90.00
_cell_formula_units_Z 8
_cell_length_a 26.2840(3)
_cell_length_b 9.4770(2)
_cell_length_c 32.3190(4)
_cell_measurement_reflns_used 37195
_cell_measurement_temperature 150(2)
_cell_measurement_theta_max 27.49
_cell_measurement_theta_min 2.81
_cell_volume 7551.6(2)
_computing_cell_refinement 'HKL Scalepack (Otwinowski & Minor 1997)'
_computing_data_collection 'Kappa CCD'
_computing_data_reduction 'Denzo and Scalepak (Otwinowski & Minor, 1997)'
_computing_molecular_graphics 'ORTEP 3 for Windows (Farrugia, 1997)'
_computing_publication_material 'SHELXL-97 (Sheldrick, 1997)'
_computing_structure_refinement 'SHELXL-97 (Sheldrick, 1997)'
_computing_structure_solution 'SHELXS-86 (Sheldrick, 1986)'
_diffrn_ambient_temperature 150(2)
_diffrn_measured_fraction_theta_full 0.981
_diffrn_measured_fraction_theta_max 0.981
_diffrn_measurement_device_type 'Bruker Kappa CCD Diffractometer'
_diffrn_measurement_method 'omega and phi scans'
_diffrn_radiation_monochromator graphite
_diffrn_radiation_source 'fine-focus sealed tube'
_diffrn_radiation_type MoK\a
_diffrn_radiation_wavelength 0.71073
_diffrn_reflns_av_R_equivalents 0.0594
_diffrn_reflns_av_sigmaI/netI 0.0712
_diffrn_reflns_limit_h_max 34
_diffrn_reflns_limit_h_min -34
_diffrn_reflns_limit_k_max 12
_diffrn_reflns_limit_k_min -12
_diffrn_reflns_limit_l_max 41
_diffrn_reflns_limit_l_min -41
_diffrn_reflns_number 37195
_diffrn_reflns_theta_full 27.49
_diffrn_reflns_theta_max 27.49
_diffrn_reflns_theta_min 2.81
_diffrn_standards_decay_% 0
_diffrn_standards_interval_count 0
_diffrn_standards_interval_time 0
_diffrn_standards_number 0
_exptl_absorpt_coefficient_mu 1.365
_exptl_absorpt_correction_T_max 0.8987
_exptl_absorpt_correction_T_min 0.8215
_exptl_absorpt_correction_type multi-scan
_exptl_absorpt_process_details 'SORTAV (Blessing, 1995)'
_exptl_crystal_colour colourless
_exptl_crystal_density_diffrn 1.329
_exptl_crystal_density_method 'not measured'
_exptl_crystal_description block
_exptl_crystal_F_000 3144
_exptl_crystal_size_max 0.15
_exptl_crystal_size_mid 0.10
_exptl_crystal_size_min 0.08
_refine_diff_density_max 0.759
_refine_diff_density_min -0.650
_refine_diff_density_rms 0.120
_refine_ls_abs_structure_details 'Flack H D (1983), Acta Cryst. A39, 876-881'
_refine_ls_abs_structure_Flack 0.00
_refine_ls_extinction_method none
_refine_ls_goodness_of_fit_ref 1.014
_refine_ls_hydrogen_treatment mixed
_refine_ls_matrix_type full
_refine_ls_number_parameters 861
_refine_ls_number_reflns 15356
_refine_ls_number_restraints 2
_refine_ls_restrained_S_all 1.014
_refine_ls_R_factor_all 0.0731
_refine_ls_R_factor_gt 0.0489
_refine_ls_shift/su_max 0.001
_refine_ls_shift/su_mean 0.000
_refine_ls_structure_factor_coef Fsqd
_refine_ls_weighting_details 'calc w=1/[\s^2^(Fo^2^)+(0.0655P)^2^+9.0879P] where P=(Fo^2^+2Fc^2^)/3'
_refine_ls_weighting_scheme calc
_refine_ls_wR_factor_gt 0.1097
_refine_ls_wR_factor_ref 0.1294
_reflns_number_gt 12241
_reflns_number_total 15356
_reflns_threshold_expression >2sigma(I)
_cod_data_source_file c3dt52602j.txt
_cod_data_source_block k07alj10
_cod_depositor_comments
;
The following automatic conversions were performed:

'_symmetry_cell_setting' value 'Monoclinic' changed to 'monoclinic'
according to
/usr/data/users/saulius/automatic-downloads/current/RSC/lib/dictionaries/cif_core.dic
dictionary named 'cif_core.dic' version 2.4.2 from
2011-04-26.

'_exptl_absorpt_correction_type' value 'Multi-scan'
changed to 'multi-scan' according to
/usr/data/users/saulius/automatic-downloads/current/RSC/lib/dictionaries/cif_core.dic
dictionary named 'cif_core.dic' version 2.4.2 from 2011-04-26.

Automatic conversion script
Id: cif_fix_values 2281 2013-09-26 08:29:07Z andrius 
;
_cod_original_cell_volume 7551.5(2)
_cod_original_sg_symbol_H-M Cc
_cod_database_code 7028302

loop_
_symmetry_equiv_pos_as_xyz
'x, y, z'
'x, -y, z+1/2'
'x+1/2, y+1/2, z'
'x+1/2, -y+1/2, z+1/2'

loop_
_atom_site_label
_atom_site_type_symbol
_atom_site_fract_x
_atom_site_fract_y
_atom_site_fract_z
_atom_site_U_iso_or_equiv
_atom_site_adp_type
_atom_site_occupancy
_atom_site_symmetry_multiplicity
_atom_site_calc_flag
_atom_site_refinement_flags
Zn1 Zn -0.42684(2) -0.96651(6) -0.219354(18) 0.02965(14) Uani 1 1 d .
Zn3 Zn -0.38974(2) -0.99516(6) 0.027927(18) 0.02841(14) Uani 1 1 d .
Zn2 Zn -0.41155(2) -0.68107(6) -0.189941(17) 0.02873(14) Uani 1 1 d .
Zn4 Zn -0.40874(2) -1.27389(6) -0.005928(18) 0.02870(14) Uani 1 1 d .
Si3 Si -0.28392(6) -1.19509(15) 0.03367(4) 0.0250(3) Uani 1 1 d .
Si2 Si -0.31650(6) -0.80281(15) -0.22608(5) 0.0250(3) Uani 1 1 d .
Si4 Si -0.50642(6) -1.15554(15) 0.02629(4) 0.0240(3) Uani 1 1 d .
Si1 Si -0.53199(6) -0.78923(15) -0.22549(4) 0.0243(3) Uani 1 1 d .
N3 N -0.34775(17) -1.1324(4) 0.00383(12) 0.0254(9) Uani 1 1 d .
H3 H -0.3479 -1.1000 -0.0234 0.031 Uiso 1 1 calc R
N1 N -0.46666(16) -0.8347(4) -0.19236(12) 0.0222(8) Uani 1 1 d .
H1 H -0.4649 -0.8637 -0.1644 0.027 Uiso 1 1 calc R
N2 N -0.38384(18) -0.7996(4) -0.23029(15) 0.0279(9) Uani 1 1 d .
H2 H -0.4030 -0.7690 -0.2588 0.034 Uiso 1 1 calc R
N4 N -0.43814(17) -1.1565(4) 0.03401(14) 0.0271(9) Uani 1 1 d .
H4 H -0.4212 -1.1922 0.0623 0.033 Uiso 1 1 calc R
C401 C -0.5448(2) -1.0723(6) -0.02859(16) 0.0286(11) Uani 1 1 d .
C413 C -0.5214(2) -1.0447(5) 0.06948(15) 0.0239(10) Uani 1 1 d .
C307 C -0.2543(2) -1.2942(5) -0.00317(17) 0.0290(12) Uani 1 1 d .
C412 C -0.5860(2) -1.3722(6) 0.01738(17) 0.0336(12) Uani 1 1 d .
H412 H -0.6122 -1.3008 0.0049 0.040 Uiso 1 1 calc R
C106 C -0.5146(2) -0.7623(6) -0.30816(17) 0.0337(12) Uani 1 1 d .
H106 H -0.5205 -0.8613 -0.3109 0.040 Uiso 1 1 calc R
C207 C -0.2904(2) -0.6208(5) -0.22908(15) 0.0265(11) Uani 1 1 d .
C3 C -0.3877(3) -0.7944(6) 0.04104(19) 0.0384(14) Uani 1 1 d .
H3A H -0.3529 -0.7550 0.0418 0.058 Uiso 1 1 calc R
H3B H -0.3919 -0.7806 0.0698 0.058 Uiso 1 1 calc R
H3C H -0.4173 -0.7465 0.0181 0.058 Uiso 1 1 calc R
C301 C -0.2918(2) -1.3195(5) 0.07627(16) 0.0292(12) Uani 1 1 d .
C408 C -0.4942(2) -1.4499(6) 0.04604(16) 0.0291(11) Uani 1 1 d .
H408 H -0.4564 -1.4322 0.0542 0.035 Uiso 1 1 calc R
C201 C -0.2749(2) -0.8888(6) -0.17224(16) 0.0282(11) Uani 1 1 d .
C312 C -0.1982(2) -1.3095(6) 0.00872(19) 0.0366(13) Uani 1 1 d .
H312 H -0.1751 -1.2676 0.0353 0.044 Uiso 1 1 calc R
C113 C -0.5757(2) -0.9491(6) -0.24742(17) 0.0312(12) Uani 1 1 d .
C313 C -0.2352(2) -1.0507(6) 0.06221(18) 0.0336(12) Uani 1 1 d .
C211 C -0.2161(3) -0.4572(6) -0.22304(18) 0.0375(13) Uani 1 1 d .
H211 H -0.1784 -0.4394 -0.2152 0.045 Uiso 1 1 calc R
C407 C -0.5310(2) -1.3393(5) 0.02921(15) 0.0263(11) Uani 1 1 d .
C28 C -0.3475(2) -0.9958(6) -0.29971(17) 0.0354(13) Uani 1 1 d .
H28 H -0.3827 -0.9945 -0.2978 0.043 Uiso 1 1 calc R
C101 C -0.5223(2) -0.6909(5) -0.27264(16) 0.0279(11) Uani 1 1 d .
C202 C -0.2730(3) -1.0343(7) -0.16901(19) 0.0379(14) Uani 1 1 d .
H202 H -0.2932 -1.0886 -0.1940 0.045 Uiso 1 1 calc R
C212 C -0.2345(2) -0.5910(6) -0.21814(17) 0.0346(12) Uani 1 1 d .
H212 H -0.2089 -0.6648 -0.2071 0.042 Uiso 1 1 calc R
C107 C -0.5644(2) -0.6700(6) -0.19558(17) 0.0291(11) Uani 1 1 d .
C309 C -0.2638(3) -1.4322(7) -0.0689(2) 0.0459(15) Uani 1 1 d .
H309 H -0.2868 -1.4739 -0.0956 0.055 Uiso 1 1 calc R
C6S C -0.3560(3) -0.9836(7) -0.10065(19) 0.0405(15) Uani 1 1 d .
H6S H -0.3215 -0.9726 -0.1036 0.049 Uiso 1 1 calc R
C410 C -0.5660(3) -1.6136(6) 0.03979(17) 0.0362(13) Uani 1 1 d .
H410 H -0.5777 -1.7063 0.0433 0.043 Uiso 1 1 calc R
C403 C -0.6009(3) -1.0798(8) -0.10613(19) 0.0512(18) Uani 1 1 d .
H403 H -0.6208 -1.1332 -0.1315 0.061 Uiso 1 1 calc R
C402 C -0.5737(2) -1.1504(7) -0.06600(18) 0.0369(13) Uani 1 1 d .
H402 H -0.5750 -1.2504 -0.0645 0.044 Uiso 1 1 calc R
C311 C -0.1752(2) -1.3852(7) -0.01770(19) 0.0427(15) Uani 1 1 d .
H311 H -0.1369 -1.3938 -0.0091 0.051 Uiso 1 1 calc R
C409 C -0.5117(3) -1.5836(6) 0.05102(17) 0.0347(13) Uani 1 1 d .
H409 H -0.4858 -1.6565 0.0624 0.042 Uiso 1 1 calc R
C303 C -0.3154(3) -1.3668(8) 0.14096(19) 0.0545(19) Uani 1 1 d .
H303 H -0.3279 -1.3334 0.1635 0.065 Uiso 1 1 calc R
C209 C -0.3079(3) -0.3746(6) -0.25039(19) 0.0396(14) Uani 1 1 d .
H209 H -0.3332 -0.3001 -0.2615 0.047 Uiso 1 1 calc R
C302 C -0.3098(3) -1.2728(7) 0.1094(2) 0.0452(15) Uani 1 1 d .
H302 H -0.3183 -1.1759 0.1108 0.054 Uiso 1 1 calc R
C417 C -0.5848(3) -0.9654(7) 0.1039(2) 0.0435(15) Uani 1 1 d .
H417 H -0.6204 -0.9670 0.1051 0.052 Uiso 1 1 calc R
C414 C -0.4823(2) -0.9622(6) 0.09940(16) 0.0325(12) Uani 1 1 d .
H414 H -0.4467 -0.9604 0.0982 0.039 Uiso 1 1 calc R
C418 C -0.5729(2) -1.0437(6) 0.07265(18) 0.0364(13) Uani 1 1 d .
H418 H -0.6007 -1.0991 0.0525 0.044 Uiso 1 1 calc R
C102 C -0.5144(3) -0.5464(6) -0.27068(17) 0.0358(13) Uani 1 1 d .
H102 H -0.5198 -0.4943 -0.2474 0.043 Uiso 1 1 calc R
C214 C -0.3373(3) -1.0805(6) -0.33144(18) 0.0430(14) Uani 1 1 d .
H214 H -0.3656 -1.1375 -0.3504 0.052 Uiso 1 1 calc R
C5S C -0.3846(3) -1.1050(7) -0.11581(19) 0.0469(16) Uani 1 1 d .
H5S H -0.3697 -1.1769 -0.1287 0.056 Uiso 1 1 calc R
C1 C -0.4322(3) -1.1625(6) -0.2366(2) 0.0476(17) Uani 1 1 d .
H1A H -0.4431 -1.1691 -0.2688 0.071 Uiso 1 1 calc R
H1B H -0.4594 -1.2095 -0.2269 0.071 Uiso 1 1 calc R
H1C H -0.3970 -1.2084 -0.2229 0.071 Uiso 1 1 calc R
C213 C -0.3064(2) -0.9131(6) -0.27079(16) 0.0296(11) Uani 1 1 d .
C310 C -0.2082(3) -1.4468(7) -0.05595(19) 0.0427(14) Uani 1 1 d .
H310 H -0.1927 -1.4996 -0.0736 0.051 Uiso 1 1 calc R
C208 C -0.3264(3) -0.5088(6) -0.24519(18) 0.0336(12) Uani 1 1 d .
H208 H -0.3642 -0.5246 -0.2527 0.040 Uiso 1 1 calc R
C2S C -0.4264(3) -0.8942(8) -0.07755(19) 0.0466(17) Uani 1 1 d .
H2S H -0.4410 -0.8227 -0.0643 0.056 Uiso 1 1 calc R
C411 C -0.6033(3) -1.5067(6) 0.02339(19) 0.0407(14) Uani 1 1 d .
H411 H -0.6409 -1.5253 0.0162 0.049 Uiso 1 1 calc R
C108 C -0.5343(3) -0.5989(7) -0.1574(2) 0.0448(15) Uani 1 1 d .
H108 H -0.4960 -0.6110 -0.1457 0.054 Uiso 1 1 calc R
C2 C -0.3956(3) -0.4968(6) -0.1623(2) 0.0459(16) Uani 1 1 d .
H2A H -0.4236 -0.4295 -0.1787 0.069 Uiso 1 1 calc R
H2B H -0.3601 -0.4647 -0.1622 0.069 Uiso 1 1 calc R
H2C H -0.3950 -0.5032 -0.1318 0.069 Uiso 1 1 calc R
C105 C -0.4987(3) -0.6923(8) -0.3391(2) 0.0548(19) Uani 1 1 d .
H105 H -0.4933 -0.7435 -0.3625 0.066 Uiso 1 1 calc R
C1S C -0.3756(3) -0.8752(7) -0.08102(18) 0.0440(15) Uani 1 1 d .
C316 C -0.1601(3) -0.8383(9) 0.1008(3) 0.067(2) Uani 1 1 d .
H316 H -0.1345 -0.7660 0.1138 0.081 Uiso 1 1 calc R
C4 C -0.4311(3) -1.4522(7) -0.0373(2) 0.0478(16) Uani 1 1 d .
H4A H -0.4368 -1.4386 -0.0686 0.072 Uiso 1 1 calc R
H4B H -0.4649 -1.4843 -0.0340 0.072 Uiso 1 1 calc R
H4C H -0.4027 -1.5231 -0.0249 0.072 Uiso 1 1 calc R
C103 C -0.4989(3) -0.4759(7) -0.30215(19) 0.0534(18) Uani 1 1 d .
H103 H -0.4939 -0.3766 -0.3003 0.064 Uiso 1 1 calc R
C406 C -0.5443(2) -0.9257(6) -0.03271(18) 0.0366(13) Uani 1 1 d .
H406 H -0.5249 -0.8706 -0.0076 0.044 Uiso 1 1 calc R
C114 C -0.5653(3) -1.0737(7) -0.2230(2) 0.0482(16) Uani 1 1 d .
H114 H -0.5371 -1.0760 -0.1950 0.058 Uiso 1 1 calc R
C304 C -0.3030(3) -1.5059(8) 0.1396(2) 0.059(2) Uani 1 1 d .
H304 H -0.3074 -1.5697 0.1608 0.071 Uiso 1 1 calc R
C405 C -0.5712(3) -0.8581(7) -0.0724(2) 0.0455(15) Uani 1 1 d .
H405 H -0.5704 -0.7582 -0.0742 0.055 Uiso 1 1 calc R
C404 C -0.5993(3) -0.9369(8) -0.1092(2) 0.0520(18) Uani 1 1 d .
H404 H -0.6174 -0.8913 -0.1365 0.062 Uiso 1 1 calc R
C112 C -0.6204(2) -0.6488(7) -0.2111(2) 0.0426(14) Uani 1 1 d .
H112 H -0.6422 -0.6962 -0.2371 0.051 Uiso 1 1 calc R
C318 C -0.1920(3) -1.0748(8) 0.10112(19) 0.0476(16) Uani 1 1 d .
H318 H -0.1881 -1.1646 0.1150 0.057 Uiso 1 1 calc R
C210 C -0.2534(3) -0.3497(7) -0.23952(19) 0.0433(15) Uani 1 1 d .
H210 H -0.2411 -0.2580 -0.2434 0.052 Uiso 1 1 calc R
C203 C -0.2428(3) -1.1032(8) -0.1310(2) 0.0517(17) Uani 1 1 d .
H203 H -0.2419 -1.2034 -0.1300 0.062 Uiso 1 1 calc R
C415 C -0.4936(3) -0.8813(7) 0.13130(18) 0.0433(15) Uani 1 1 d .
H415 H -0.4660 -0.8249 0.1512 0.052 Uiso 1 1 calc R
C116 C -0.6374(4) -1.1937(9) -0.2793(3) 0.068(3) Uani 1 1 d .
H116 H -0.6581 -1.2762 -0.2903 0.082 Uiso 1 1 calc R
C216 C -0.2461(3) -1.0008(7) -0.3079(2) 0.0517(17) Uani 1 1 d .
H216 H -0.2111 -1.0017 -0.3104 0.062 Uiso 1 1 calc R
C317 C -0.1540(3) -0.9685(10) 0.1202(2) 0.063(2) Uani 1 1 d .
H317 H -0.1243 -0.9867 0.1464 0.075 Uiso 1 1 calc R
C110 C -0.6144(3) -0.4924(7) -0.1526(2) 0.0521(18) Uani 1 1 d .
H110 H -0.6314 -0.4317 -0.1379 0.062 Uiso 1 1 calc R
C115 C -0.5960(4) -1.1955(8) -0.2391(3) 0.067(2) Uani 1 1 d .
H115 H -0.5882 -1.2798 -0.2222 0.081 Uiso 1 1 calc R
C111 C -0.6444(3) -0.5607(7) -0.1896(2) 0.0536(17) Uani 1 1 d .
H111 H -0.6826 -0.5477 -0.2009 0.064 Uiso 1 1 calc R
C306 C -0.2790(3) -1.4610(6) 0.0757(2) 0.0495(16) Uani 1 1 d .
H306 H -0.2665 -1.4953 0.0533 0.059 Uiso 1 1 calc R
C308 C -0.2861(3) -1.3549(7) -0.04210(18) 0.0407(14) Uani 1 1 d .
H308 H -0.3244 -1.3445 -0.0512 0.049 Uiso 1 1 calc R
C217 C -0.2556(3) -0.9178(7) -0.2764(2) 0.0435(15) Uani 1 1 d .
H217 H -0.2269 -0.8615 -0.2578 0.052 Uiso 1 1 calc R
C215 C -0.2869(3) -1.0826(6) -0.33561(18) 0.0426(15) Uani 1 1 d .
H215 H -0.2804 -1.1399 -0.3574 0.051 Uiso 1 1 calc R
C109 C -0.5593(3) -0.5109(8) -0.1362(2) 0.0552(18) Uani 1 1 d .
H109 H -0.5381 -0.4629 -0.1101 0.066 Uiso 1 1 calc R
C416 C -0.5448(3) -0.8839(6) 0.13375(18) 0.0391(14) Uani 1 1 d .
H416 H -0.5528 -0.8304 0.1556 0.047 Uiso 1 1 calc R
C204 C -0.2136(3) -1.0249(9) -0.0941(2) 0.057(2) Uani 1 1 d .
H204 H -0.1926 -1.0712 -0.0675 0.068 Uiso 1 1 calc R
C4S C -0.4348(3) -1.1226(8) -0.11232(18) 0.0482(16) Uani 1 1 d .
H4S H -0.4550 -1.2063 -0.1228 0.058 Uiso 1 1 calc R
C206 C -0.2455(3) -0.8103(7) -0.13472(18) 0.0388(14) Uani 1 1 d .
H206 H -0.2463 -0.7101 -0.1357 0.047 Uiso 1 1 calc R
C118 C -0.6182(3) -0.9500(8) -0.2877(2) 0.0458(15) Uani 1 1 d .
H118 H -0.6269 -0.8663 -0.3049 0.055 Uiso 1 1 calc R
C117 C -0.6480(3) -1.0713(10) -0.3030(2) 0.063(2) Uani 1 1 d .
H117 H -0.6767 -1.0695 -0.3307 0.076 Uiso 1 1 calc R
C315 C -0.2025(3) -0.8112(8) 0.0627(3) 0.063(2) Uani 1 1 d .
H315 H -0.2065 -0.7207 0.0494 0.075 Uiso 1 1 calc R
C205 C -0.2152(3) -0.8793(9) -0.0962(2) 0.0539(18) Uani 1 1 d .
H205 H -0.1953 -0.8257 -0.0709 0.065 Uiso 1 1 calc R
C104 C -0.4906(4) -0.5499(9) -0.3362(2) 0.069(2) Uani 1 1 d .
H104 H -0.4794 -0.5019 -0.3574 0.082 Uiso 1 1 calc R
C3S C -0.4558(3) -1.0154(9) -0.0930(2) 0.054(2) Uani 1 1 d .
H3S H -0.4906 -1.0263 -0.0906 0.064 Uiso 1 1 calc R
C314 C -0.2402(3) -0.9187(7) 0.0436(2) 0.0503(16) Uani 1 1 d .
H314 H -0.2698 -0.8996 0.0173 0.060 Uiso 1 1 calc R
C305 C -0.2841(4) -1.5534(8) 0.1074(2) 0.065(2) Uani 1 1 d .
H305 H -0.2745 -1.6499 0.1068 0.078 Uiso 1 1 calc R
C7S C -0.3434(4) -0.7476(8) -0.0637(2) 0.068(2) Uani 1 1 d .
H7S1 H -0.3414 -0.7315 -0.0333 0.102 Uiso 1 1 calc R
H7S2 H -0.3607 -0.6663 -0.0819 0.102 Uiso 1 1 calc R
H7S3 H -0.3068 -0.7599 -0.0645 0.102 Uiso 1 1 calc R

loop_
_atom_site_aniso_label
_atom_site_aniso_U_11
_atom_site_aniso_U_22
_atom_site_aniso_U_33
_atom_site_aniso_U_23
_atom_site_aniso_U_13
_atom_site_aniso_U_12
Zn1 0.0234(3) 0.0256(3) 0.0402(3) -0.0019(2) 0.0114(3) -0.0008(3)
Zn3 0.0227(3) 0.0257(3) 0.0367(3) 0.0011(2) 0.0102(2) 0.0010(2)
Zn2 0.0240(3) 0.0290(3) 0.0341(3) -0.0038(2) 0.0112(2) -0.0025(3)
Zn4 0.0218(3) 0.0302(3) 0.0350(3) -0.0028(2) 0.0109(2) 0.0002(3)
Si3 0.0185(7) 0.0289(7) 0.0281(7) -0.0009(5) 0.0087(6) 0.0003(5)
Si2 0.0202(7) 0.0279(8) 0.0293(7) -0.0033(5) 0.0114(6) -0.0018(6)
Si4 0.0210(7) 0.0240(7) 0.0294(7) -0.0025(5) 0.0116(6) -0.0017(6)
Si1 0.0190(7) 0.0284(7) 0.0267(7) -0.0008(5) 0.0094(6) -0.0009(6)
N3 0.021(2) 0.033(2) 0.026(2) 0.0012(17) 0.0123(17) 0.0003(18)
N1 0.017(2) 0.026(2) 0.026(2) 0.0024(16) 0.0093(16) 0.0015(16)
N2 0.020(2) 0.027(2) 0.041(2) -0.0010(17) 0.0144(19) -0.0027(18)
N4 0.018(2) 0.024(2) 0.043(2) -0.0011(17) 0.0159(18) -0.0018(17)
C401 0.024(3) 0.037(3) 0.027(3) -0.002(2) 0.012(2) -0.004(2)
C413 0.024(3) 0.024(3) 0.023(2) 0.0030(18) 0.0078(19) 0.003(2)
C307 0.027(3) 0.029(3) 0.033(3) 0.006(2) 0.012(2) 0.003(2)
C412 0.027(3) 0.039(3) 0.038(3) -0.001(2) 0.014(2) -0.004(2)
C106 0.034(3) 0.036(3) 0.033(3) -0.008(2) 0.013(2) -0.005(3)
C207 0.028(3) 0.031(3) 0.024(2) -0.0049(19) 0.013(2) -0.005(2)
C3 0.041(4) 0.029(3) 0.048(4) -0.003(2) 0.019(3) -0.002(3)
C301 0.029(3) 0.032(3) 0.024(3) -0.003(2) 0.006(2) -0.006(2)
C408 0.023(3) 0.031(3) 0.035(3) -0.002(2) 0.012(2) -0.001(2)
C201 0.019(3) 0.037(3) 0.033(3) -0.001(2) 0.015(2) -0.001(2)
C312 0.022(3) 0.044(3) 0.045(3) -0.005(2) 0.014(2) 0.001(2)
C113 0.021(3) 0.041(3) 0.038(3) -0.007(2) 0.017(2) -0.004(2)
C313 0.023(3) 0.038(3) 0.043(3) -0.010(2) 0.015(2) -0.007(2)
C211 0.034(3) 0.045(4) 0.039(3) -0.007(2) 0.019(3) -0.014(3)
C407 0.027(3) 0.026(3) 0.028(3) -0.0046(19) 0.012(2) -0.002(2)
C28 0.030(3) 0.035(3) 0.038(3) -0.004(2) 0.008(2) -0.004(2)
C101 0.023(3) 0.032(3) 0.024(3) -0.0004(19) 0.003(2) -0.001(2)
C202 0.035(3) 0.046(4) 0.038(3) 0.005(2) 0.020(3) 0.005(3)
C212 0.028(3) 0.038(3) 0.038(3) -0.001(2) 0.012(2) -0.005(2)
C107 0.024(3) 0.034(3) 0.033(3) 0.002(2) 0.015(2) 0.001(2)
C309 0.033(3) 0.061(4) 0.044(3) -0.018(3) 0.013(3) -0.003(3)
C6S 0.037(4) 0.057(4) 0.035(3) 0.011(3) 0.022(3) 0.008(3)
C410 0.050(4) 0.026(3) 0.038(3) -0.002(2) 0.022(3) -0.008(3)
C403 0.033(4) 0.083(5) 0.029(3) 0.002(3) -0.001(3) -0.010(3)
C402 0.030(3) 0.042(3) 0.039(3) -0.006(2) 0.013(2) -0.009(3)
C311 0.021(3) 0.057(4) 0.057(4) -0.003(3) 0.021(3) 0.005(3)
C409 0.044(4) 0.031(3) 0.033(3) 0.004(2) 0.018(3) 0.002(3)
C303 0.066(5) 0.078(5) 0.025(3) 0.001(3) 0.023(3) -0.012(4)
C209 0.046(4) 0.033(3) 0.048(3) -0.002(2) 0.027(3) 0.005(3)
C302 0.055(4) 0.039(4) 0.045(3) 0.003(3) 0.022(3) 0.002(3)
C417 0.039(4) 0.049(4) 0.051(4) -0.007(3) 0.027(3) -0.002(3)
C414 0.034(3) 0.040(3) 0.028(3) -0.007(2) 0.016(2) -0.008(2)
C418 0.028(3) 0.041(3) 0.042(3) -0.011(2) 0.015(2) -0.002(3)
C102 0.050(4) 0.028(3) 0.027(3) 0.000(2) 0.011(2) 0.002(3)
C214 0.047(4) 0.041(3) 0.034(3) -0.006(2) 0.005(3) -0.005(3)
C5S 0.048(4) 0.053(4) 0.038(3) 0.006(3) 0.013(3) 0.011(3)
C1 0.068(5) 0.032(3) 0.053(4) -0.004(3) 0.034(3) -0.007(3)
C213 0.030(3) 0.028(3) 0.034(3) -0.002(2) 0.015(2) -0.001(2)
C310 0.042(4) 0.049(4) 0.043(3) -0.009(3) 0.023(3) 0.005(3)
C208 0.038(3) 0.030(3) 0.038(3) -0.002(2) 0.019(3) -0.003(2)
C2S 0.042(4) 0.077(5) 0.030(3) 0.016(3) 0.024(3) 0.019(3)
C411 0.041(4) 0.036(3) 0.048(3) -0.005(2) 0.018(3) -0.013(3)
C108 0.029(3) 0.064(4) 0.042(3) -0.007(3) 0.012(3) 0.008(3)
C2 0.055(4) 0.038(3) 0.040(3) -0.009(3) 0.010(3) -0.008(3)
C105 0.070(5) 0.065(5) 0.035(3) -0.013(3) 0.025(3) -0.022(4)
C1S 0.051(4) 0.053(4) 0.027(3) 0.012(2) 0.014(3) 0.008(3)
C316 0.058(5) 0.073(6) 0.090(6) -0.046(5) 0.050(4) -0.042(4)
C4 0.057(4) 0.037(4) 0.052(4) -0.011(3) 0.022(3) -0.005(3)
C103 0.077(5) 0.039(4) 0.035(3) 0.007(2) 0.007(3) -0.021(3)
C406 0.036(3) 0.041(3) 0.038(3) 0.003(2) 0.020(3) 0.002(3)
C114 0.046(4) 0.042(4) 0.067(4) -0.001(3) 0.032(3) -0.013(3)
C304 0.085(6) 0.057(5) 0.038(3) 0.006(3) 0.024(4) -0.024(4)
C405 0.044(4) 0.050(4) 0.049(4) 0.020(3) 0.023(3) 0.011(3)
C404 0.040(4) 0.076(5) 0.039(4) 0.023(3) 0.011(3) 0.010(3)
C112 0.025(3) 0.049(4) 0.054(4) -0.017(3) 0.013(3) -0.002(3)
C318 0.040(4) 0.072(5) 0.029(3) -0.004(3) 0.010(3) -0.017(3)
C210 0.056(4) 0.036(3) 0.046(3) -0.010(3) 0.028(3) -0.017(3)
C203 0.046(4) 0.053(4) 0.067(5) 0.017(3) 0.034(3) 0.019(3)
C415 0.051(4) 0.046(4) 0.032(3) -0.006(2) 0.013(3) -0.011(3)
C116 0.073(6) 0.065(5) 0.091(6) -0.043(4) 0.060(5) -0.047(4)
C216 0.052(4) 0.055(4) 0.063(4) -0.017(3) 0.039(4) -0.007(3)
C317 0.046(4) 0.107(7) 0.039(4) -0.018(4) 0.019(3) -0.038(4)
C110 0.057(5) 0.048(4) 0.068(4) -0.005(3) 0.044(4) 0.009(3)
C115 0.077(6) 0.041(4) 0.105(6) -0.001(4) 0.057(5) -0.009(4)
C111 0.032(3) 0.054(4) 0.080(5) -0.018(3) 0.027(3) -0.004(3)
C306 0.078(5) 0.035(3) 0.044(3) 0.005(3) 0.032(3) -0.002(3)
C308 0.030(3) 0.052(4) 0.044(3) -0.005(3) 0.017(3) 0.001(3)
C217 0.035(3) 0.054(4) 0.048(3) -0.019(3) 0.022(3) -0.011(3)
C215 0.064(4) 0.035(3) 0.036(3) -0.006(2) 0.027(3) 0.003(3)
C109 0.054(5) 0.074(5) 0.040(3) -0.020(3) 0.020(3) 0.006(4)
C416 0.051(4) 0.037(3) 0.034(3) -0.001(2) 0.020(3) 0.002(3)
C204 0.041(4) 0.092(6) 0.043(4) 0.028(4) 0.020(3) 0.016(4)
C4S 0.040(4) 0.072(5) 0.029(3) 0.013(3) 0.008(3) -0.002(3)
C206 0.035(3) 0.049(4) 0.035(3) 0.002(2) 0.015(2) -0.003(3)
C118 0.031(3) 0.063(4) 0.047(4) -0.009(3) 0.019(3) -0.013(3)
C117 0.044(4) 0.093(6) 0.061(4) -0.033(4) 0.028(3) -0.038(4)
C315 0.049(5) 0.039(4) 0.113(7) -0.018(4) 0.045(5) -0.011(3)
C205 0.037(4) 0.089(6) 0.033(3) -0.001(3) 0.008(3) -0.008(4)
C104 0.092(6) 0.080(6) 0.028(3) 0.002(3) 0.014(4) -0.039(5)
C3S 0.035(4) 0.095(6) 0.034(3) 0.026(3) 0.015(3) 0.007(4)
C314 0.031(3) 0.033(4) 0.089(5) -0.001(3) 0.024(3) 0.000(3)
C305 0.106(7) 0.035(4) 0.064(5) 0.006(3) 0.044(4) -0.007(4)
C7S 0.093(6) 0.064(5) 0.046(4) 0.007(3) 0.022(4) -0.002(5)

loop_
_atom_type_symbol
_atom_type_description
_atom_type_scat_dispersion_real
_atom_type_scat_dispersion_imag
_atom_type_scat_source
C C 0.0033 0.0016 'International Tables Vol C Tables 4.2.6.8 and 6.1.1.4'
H H 0.0000 0.0000 'International Tables Vol C Tables 4.2.6.8 and 6.1.1.4'
N N 0.0061 0.0033 'International Tables Vol C Tables 4.2.6.8 and 6.1.1.4'
Si Si 0.0817 0.0704 'International Tables Vol C Tables 4.2.6.8 and 6.1.1.4'
Zn Zn 0.2839 1.4301 'International Tables Vol C Tables 4.2.6.8 and 6.1.1.4'

loop_
_geom_angle_atom_site_label_1
_geom_angle_atom_site_label_2
_geom_angle_atom_site_label_3
_geom_angle
C1 Zn1 N1 136.5(2)
C1 Zn1 N2 133.1(2)
N1 Zn1 N2 89.80(17)
C1 Zn1 Zn2 176.1(2)
N1 Zn1 Zn2 45.61(11)
N2 Zn1 Zn2 45.63(12)
C3 Zn3 N3 137.2(2)
C3 Zn3 N4 133.0(2)
N3 Zn3 N4 89.83(17)
C3 Zn3 Zn4 169.24(19)
N3 Zn3 Zn4 45.67(12)
N4 Zn3 Zn4 46.16(12)
C2 Zn2 N2 136.3(3)
C2 Zn2 N1 134.3(2)
N2 Zn2 N1 89.34(16)
C2 Zn2 Zn1 172.4(2)
N2 Zn2 Zn1 45.84(12)
N1 Zn2 Zn1 44.93(11)
C4 Zn4 N3 137.0(2)
C4 Zn4 N4 133.3(2)
N3 Zn4 N4 89.62(16)
C4 Zn4 Zn3 170.7(2)
N3 Zn4 Zn3 45.62(11)
N4 Zn4 Zn3 46.00(12)
N3 Si3 C301 107.0(2)
N3 Si3 C307 110.7(2)
C301 Si3 C307 109.0(2)
N3 Si3 C313 112.8(2)
C301 Si3 C313 109.1(2)
C307 Si3 C313 108.2(3)
N2 Si2 C207 111.3(2)
N2 Si2 C213 111.3(2)
C207 Si2 C213 108.8(2)
N2 Si2 C201 109.3(2)
C207 Si2 C201 109.9(2)
C213 Si2 C201 106.2(2)
N4 Si4 C407 110.3(2)
N4 Si4 C401 109.2(2)
C407 Si4 C401 110.9(2)
N4 Si4 C413 111.6(2)
C407 Si4 C413 108.4(2)
C401 Si4 C413 106.4(2)
N1 Si1 C107 111.2(2)
N1 Si1 C101 103.9(2)
C107 Si1 C101 109.5(2)
N1 Si1 C113 112.1(2)
C107 Si1 C113 110.6(2)
C101 Si1 C113 109.3(2)
Si3 N3 Zn3 124.0(2)
Si3 N3 Zn4 115.0(2)
Zn3 N3 Zn4 88.72(16)
Si3 N3 H3 109.1
Zn3 N3 H3 109.1
Zn4 N3 H3 109.1
Si1 N1 Zn1 116.0(2)
Si1 N1 Zn2 112.7(2)
Zn1 N1 Zn2 89.46(16)
Si1 N1 H1 112.3
Zn1 N1 H1 112.3
Zn2 N1 H1 112.3
Si2 N2 Zn2 122.9(2)
Si2 N2 Zn1 125.8(2)
Zn2 N2 Zn1 88.53(17)
Si2 N2 H2 105.7
Zn2 N2 H2 105.7
Zn1 N2 H2 105.7
Si4 N4 Zn3 129.3(2)
Si4 N4 Zn4 120.9(2)
Zn3 N4 Zn4 87.84(16)
Si4 N4 H4 105.3
Zn3 N4 H4 105.3
Zn4 N4 H4 105.3
C406 C401 C402 117.7(5)
C406 C401 Si4 119.1(4)
C402 C401 Si4 123.1(4)
C414 C413 C418 116.7(5)
C414 C413 Si4 122.4(4)
C418 C413 Si4 120.9(4)
C308 C307 C312 117.2(5)
C308 C307 Si3 122.4(4)
C312 C307 Si3 120.4(4)
C411 C412 C407 121.6(6)
C411 C412 H412 119.2
C407 C412 H412 119.2
C105 C106 C101 121.7(6)
C105 C106 H106 119.1
C101 C106 H106 119.1
C208 C207 C212 116.9(5)
C208 C207 Si2 120.4(4)
C212 C207 Si2 122.5(4)
Zn3 C3 H3A 109.5
Zn3 C3 H3B 109.5
H3A C3 H3B 109.5
Zn3 C3 H3C 109.5
H3A C3 H3C 109.5
H3B C3 H3C 109.5
C306 C301 C302 118.1(5)
C306 C301 Si3 120.5(4)
C302 C301 Si3 121.4(4)
C409 C408 C407 121.3(5)
C409 C408 H408 119.3
C407 C408 H408 119.3
C202 C201 C206 117.9(5)
C202 C201 Si2 119.6(4)
C206 C201 Si2 122.4(4)
C307 C312 C311 121.5(5)
C307 C312 H312 119.2
C311 C312 H312 119.2
C118 C113 C114 117.5(6)
C118 C113 Si1 123.0(5)
C114 C113 Si1 119.5(5)
C314 C313 C318 118.0(6)
C314 C313 Si3 120.1(5)
C318 C313 Si3 121.8(5)
C210 C211 C212 119.3(6)
C210 C211 H211 120.3
C212 C211 H211 120.3
C412 C407 C408 116.7(5)
C412 C407 Si4 122.4(4)
C408 C407 Si4 120.8(4)
C213 C28 C214 120.9(6)
C213 C28 H28 119.5
C214 C28 H28 119.5
C102 C101 C106 116.9(5)
C102 C101 Si1 121.0(4)
C106 C101 Si1 121.5(4)
C203 C202 C201 122.4(6)
C203 C202 H202 118.8
C201 C202 H202 118.8
C211 C212 C207 121.8(6)
C211 C212 H212 119.1
C207 C212 H212 119.1
C112 C107 C108 117.1(5)
C112 C107 Si1 120.8(4)
C108 C107 Si1 122.0(4)
C310 C309 C308 119.2(5)
C310 C309 H309 120.4
C308 C309 H309 120.4
C5S C6S C1S 122.5(6)
C5S C6S H6S 118.8
C1S C6S H6S 118.8
C409 C410 C411 118.9(5)
C409 C410 H410 120.5
C411 C410 H410 120.5
C404 C403 C402 121.2(6)
C404 C403 H403 119.4
C402 C403 H403 119.4
C401 C402 C403 119.6(6)
C401 C402 H402 120.2
C403 C402 H402 120.2
C310 C311 C312 119.8(5)
C310 C311 H311 120.1
C312 C311 H311 120.1
C410 C409 C408 121.2(5)
C410 C409 H409 119.4
C408 C409 H409 119.4
C304 C303 C302 120.4(6)
C304 C303 H303 119.8
C302 C303 H303 119.8
C210 C209 C208 120.2(6)
C210 C209 H209 119.9
C208 C209 H209 119.9
C301 C302 C303 120.7(6)
C301 C302 H302 119.7
C303 C302 H302 119.7
C418 C417 C416 120.0(6)
C418 C417 H417 120.0
C416 C417 H417 120.0
C413 C414 C415 122.1(5)
C413 C414 H414 119.0
C415 C414 H414 119.0
C417 C418 C413 122.2(5)
C417 C418 H418 118.9
C413 C418 H418 118.9
C101 C102 C103 121.3(5)
C101 C102 H102 119.4
C103 C102 H102 119.4
C215 C214 C28 120.9(5)
C215 C214 H214 119.6
C28 C214 H214 119.6
C4S C5S C6S 119.8(6)
C4S C5S H5S 120.1
C6S C5S H5S 120.1
Zn1 C1 H1A 109.5
Zn1 C1 H1B 109.5
H1A C1 H1B 109.5
Zn1 C1 H1C 109.5
H1A C1 H1C 109.5
H1B C1 H1C 109.5
C28 C213 C217 116.2(5)
C28 C213 Si2 123.1(4)
C217 C213 Si2 120.7(4)
C311 C310 C309 120.2(5)
C311 C310 H310 119.9
C309 C310 H310 119.9
C209 C208 C207 121.3(6)
C209 C208 H208 119.4
C207 C208 H208 119.4
C3S C2S C1S 120.8(7)
C3S C2S H2S 119.6
C1S C2S H2S 119.6
C412 C411 C410 120.2(6)
C412 C411 H411 119.9
C410 C411 H411 119.9
C109 C108 C107 120.7(6)
C109 C108 H108 119.6
C107 C108 H108 119.6
Zn2 C2 H2A 109.5
Zn2 C2 H2B 109.5
H2A C2 H2B 109.5
Zn2 C2 H2C 109.5
H2A C2 H2C 109.5
H2B C2 H2C 109.5
C104 C105 C106 120.3(6)
C104 C105 H105 119.8
C106 C105 H105 119.8
C2S C1S C6S 117.3(7)
C2S C1S C7S 121.2(7)
C6S C1S C7S 121.5(7)
C317 C316 C315 120.7(6)
C317 C316 H316 119.7
C315 C316 H316 119.7
Zn4 C4 H4A 109.5
Zn4 C4 H4B 109.5
H4A C4 H4B 109.5
Zn4 C4 H4C 109.5
H4A C4 H4C 109.5
H4B C4 H4C 109.5
C104 C103 C102 120.3(6)
C104 C103 H103 119.8
C102 C103 H103 119.8
C405 C406 C401 121.9(6)
C405 C406 H406 119.0
C401 C406 H406 119.0
C113 C114 C115 120.8(7)
C113 C114 H114 119.6
C115 C114 H114 119.6
C303 C304 C305 119.6(6)
C303 C304 H304 120.2
C305 C304 H304 120.2
C406 C405 C404 119.7(6)
C406 C405 H405 120.1
C404 C405 H405 120.1
C403 C404 C405 119.8(5)
C403 C404 H404 120.1
C405 C404 H404 120.1
C111 C112 C107 121.2(6)
C111 C112 H112 119.4
C107 C112 H112 119.4
C313 C318 C317 120.9(7)
C313 C318 H318 119.6
C317 C318 H318 119.6
C209 C210 C211 120.5(6)
C209 C210 H210 119.7
C211 C210 H210 119.7
C202 C203 C204 119.4(7)
C202 C203 H203 120.3
C204 C203 H203 120.3
C416 C415 C414 119.7(5)
C416 C415 H415 120.2
C414 C415 H415 120.2
C117 C116 C115 118.8(6)
C117 C116 H116 120.6
C115 C116 H116 120.6
C215 C216 C217 120.2(6)
C215 C216 H216 119.9
C217 C216 H216 119.9
C316 C317 C318 119.7(7)
C316 C317 H317 120.2
C318 C317 H317 120.2
C111 C110 C109 119.8(6)
C111 C110 H110 120.1
C109 C110 H110 120.1
C116 C115 C114 120.4(7)
C116 C115 H115 119.8
C114 C115 H115 119.8
C110 C111 C112 120.7(6)
C110 C111 H111 119.7
C112 C111 H111 119.7
C301 C306 C305 121.0(6)
C301 C306 H306 119.5
C305 C306 H306 119.5
C307 C308 C309 122.1(6)
C307 C308 H308 118.9
C309 C308 H308 118.9
C216 C217 C213 122.5(6)
C216 C217 H217 118.8
C213 C217 H217 118.8
C216 C215 C214 119.2(5)
C216 C215 H215 120.4
C214 C215 H215 120.4
C110 C109 C108 120.4(6)
C110 C109 H109 119.8
C108 C109 H109 119.8
C415 C416 C417 119.3(5)
C415 C416 H416 120.3
C417 C416 H416 120.3
C205 C204 C203 119.5(6)
C205 C204 H204 120.3
C203 C204 H204 120.3
C5S C4S C3S 119.1(7)
C5S C4S H4S 120.4
C3S C4S H4S 120.4
C205 C206 C201 119.9(6)
C205 C206 H206 120.1
C201 C206 H206 120.1
C117 C118 C113 120.8(7)
C117 C118 H118 119.6
C113 C118 H118 119.6
C116 C117 C118 121.7(7)
C116 C117 H117 119.2
C118 C117 H117 119.2
C316 C315 C314 119.3(7)
C316 C315 H315 120.3
C314 C315 H315 120.3
C204 C205 C206 120.9(6)
C204 C205 H205 119.5
C206 C205 H205 119.5
C105 C104 C103 119.5(6)
C105 C104 H104 120.3
C103 C104 H104 120.3
C2S C3S C4S 120.5(7)
C2S C3S H3S 119.8
C4S C3S H3S 119.8
C313 C314 C315 121.4(7)
C313 C314 H314 119.3
C315 C314 H314 119.3
C304 C305 C306 120.3(7)
C304 C305 H305 119.9
C306 C305 H305 119.9
C1S C7S H7S1 109.5
C1S C7S H7S2 109.5
H7S1 C7S H7S2 109.5
C1S C7S H7S3 109.5
H7S1 C7S H7S3 109.5
H7S2 C7S H7S3 109.5

loop_
_geom_bond_atom_site_label_1
_geom_bond_atom_site_label_2
_geom_bond_distance
Zn1 C1 1.930(6)
Zn1 N1 2.012(4)
Zn1 N2 2.045(4)
Zn1 Zn2 2.8492(8)
Zn3 C3 1.946(5)
Zn3 N3 2.028(4)
Zn3 N4 2.042(4)
Zn3 Zn4 2.8365(8)
Zn2 C2 1.941(6)
Zn2 N2 2.038(4)
Zn2 N1 2.036(4)
Zn4 C4 1.953(6)
Zn4 N3 2.029(4)
Zn4 N4 2.047(4)
Si3 N3 1.725(4)
Si3 C301 1.878(5)
Si3 C307 1.883(6)
Si3 C313 1.883(6)
Si2 N2 1.728(5)
Si2 C207 1.871(5)
Si2 C213 1.875(5)
Si2 C201 1.889(5)
Si4 N4 1.724(4)
Si4 C407 1.871(5)
Si4 C401 1.883(5)
Si4 C413 1.894(5)
Si1 N1 1.734(4)
Si1 C107 1.873(5)
Si1 C101 1.877(5)
Si1 C113 1.885(6)
N3 H3 0.9300
N1 H1 0.9300
N2 H2 0.9300
N4 H4 0.9300
C401 C406 1.396(8)
C401 C402 1.397(7)
C413 C414 1.383(7)
C413 C418 1.392(7)
C307 C308 1.373(8)
C307 C312 1.397(8)
C412 C411 1.390(8)
C412 C407 1.397(7)
C412 H412 0.9500
C106 C105 1.380(8)
C106 C101 1.406(7)
C106 H106 0.9500
C207 C208 1.396(8)
C207 C212 1.415(7)
C3 H3A 0.9800
C3 H3B 0.9800
C3 H3C 0.9800
C301 C306 1.384(8)
C301 C302 1.384(8)
C408 C409 1.377(8)
C408 C407 1.401(7)
C408 H408 0.9500
C201 C202 1.382(8)
C201 C206 1.405(8)
C312 C311 1.403(8)
C312 H312 0.9500
C113 C118 1.391(8)
C113 C114 1.394(9)
C313 C314 1.374(8)
C313 C318 1.391(9)
C211 C210 1.385(9)
C211 C212 1.386(8)
C211 H211 0.9500
C28 C213 1.397(7)
C28 C214 1.399(8)
C28 H28 0.9500
C101 C102 1.383(7)
C202 C203 1.375(9)
C202 H202 0.9500
C212 H212 0.9500
C107 C112 1.393(8)
C107 C108 1.389(8)
C309 C310 1.383(8)
C309 C308 1.408(8)
C309 H309 0.9500
C6S C5S 1.369(9)
C6S C1S 1.397(9)
C6S H6S 0.9500
C410 C409 1.375(8)
C410 C411 1.381(8)
C410 H410 0.9500
C403 C404 1.360(10)
C403 C402 1.414(8)
C403 H403 0.9500
C402 H402 0.9500
C311 C310 1.370(8)
C311 H311 0.9500
C409 H409 0.9500
C303 C304 1.362(10)
C303 C302 1.400(9)
C303 H303 0.9500
C209 C210 1.374(9)
C209 C208 1.392(8)
C209 H209 0.9500
C302 H302 0.9500
C417 C418 1.375(8)
C417 C416 1.389(9)
C417 H417 0.9500
C414 C415 1.396(8)
C414 H414 0.9500
C418 H418 0.9500
C102 C103 1.392(8)
C102 H102 0.9500
C214 C215 1.378(9)
C214 H214 0.9500
C5S C4S 1.374(9)
C5S H5S 0.9500
C1 H1A 0.9800
C1 H1B 0.9800
C1 H1C 0.9800
C213 C217 1.410(8)
C310 H310 0.9500
C208 H208 0.9500
C2S C3S 1.378(10)
C2S C1S 1.389(9)
C2S H2S 0.9500
C411 H411 0.9500
C108 C109 1.381(9)
C108 H108 0.9500
C2 H2A 0.9800
C2 H2B 0.9800
C2 H2C 0.9800
C105 C104 1.364(10)
C105 H105 0.9500
C1S C7S 1.471(10)
C316 C317 1.368(11)
C316 C315 1.368(12)
C316 H316 0.9500
C4 H4A 0.9800
C4 H4B 0.9800
C4 H4C 0.9800
C103 C104 1.384(10)
C103 H103 0.9500
C406 C405 1.387(8)
C406 H406 0.9500
C114 C115 1.402(9)
C114 H114 0.9500
C304 C305 1.376(10)
C304 H304 0.9500
C405 C404 1.381(10)
C405 H405 0.9500
C404 H404 0.9500
C112 C111 1.374(8)
C112 H112 0.9500
C318 C317 1.401(9)
C318 H318 0.9500
C210 H210 0.9500
C203 C204 1.389(11)
C203 H203 0.9500
C415 C416 1.376(9)
C415 H415 0.9500
C116 C117 1.365(12)
C116 C115 1.373(12)
C116 H116 0.9500
C216 C215 1.375(9)
C216 C217 1.376(8)
C216 H216 0.9500
C317 H317 0.9500
C110 C111 1.349(10)
C110 C109 1.371(10)
C110 H110 0.9500
C115 H115 0.9500
C111 H111 0.9500
C306 C305 1.389(8)
C306 H306 0.9500
C308 H308 0.9500
C217 H217 0.9500
C215 H215 0.9500
C109 H109 0.9500
C416 H416 0.9500
C204 C205 1.382(10)
C204 H204 0.9500
C4S C3S 1.402(10)
C4S H4S 0.9500
C206 C205 1.388(9)
C206 H206 0.9500
C118 C117 1.383(9)
C118 H118 0.9500
C117 H117 0.9500
C315 C314 1.406(9)
C315 H315 0.9500
C205 H205 0.9500
C104 H104 0.9500
C3S H3S 0.9500
C314 H314 0.9500
C305 H305 0.9500
C7S H7S1 0.9800
C7S H7S2 0.9800
C7S H7S3 0.9800
